data_4024264
loop_
_publ_author_name
'Katharine Geramita'
'Jennifer McBee'
'T. Don Tilley'

_publ_section_title
;
2,7-Substituted Hexafluoroheterofluorenes as Potential Building Blocks for
Electron Transporting Materials
;
_journal_name_full 'Journal of Organic Chemistry'
_journal_page_first 820
_journal_page_last 829
_journal_paper_doi 10.1021/jo802171t
_journal_volume 74
_journal_year 2009
_chemical_formula_moiety 'C36 H20 F6 Si'
_chemical_formula_sum 'C36 H20 F6 Si'
_chemical_formula_weight 594.55
_chemical_name_systematic
; 
 ? 
;
_space_group_IT_number 15
_symmetry_cell_setting monoclinic
_symmetry_space_group_name_Hall '-C 2yc'
_symmetry_space_group_name_H-M 'C 1 2/c 1'
_atom_sites_solution_hydrogens geom
_atom_sites_solution_primary direct
_atom_sites_solution_secondary difmap
_audit_creation_method SHELXL-97
_cell_angle_alpha 90.00
_cell_angle_beta 93.746(2)
_cell_angle_gamma 90.00
_cell_formula_units_Z 16
_cell_length_a 31.107(6)
_cell_length_b 15.010(3)
_cell_length_c 23.668(4)
_cell_measurement_reflns_used 2837
_cell_measurement_temperature 128(2)
_cell_measurement_theta_max 20.44
_cell_measurement_theta_min 3.43
_cell_volume 11027(3)
_computing_cell_refinement 'Bruker SMART'
_computing_data_collection 'Bruker SMART'
_computing_data_reduction 'Bruker SAINT'
_computing_molecular_graphics 'Bruker SHELXTL'
_computing_publication_material 'Bruker SHELXTL'
_computing_structure_refinement 'SHELXL-97 (Sheldrick, 1997)'
_computing_structure_solution 'SHELXS-97 (Sheldrick, 1990)'
_diffrn_ambient_temperature 128(2)
_diffrn_measured_fraction_theta_full 0.990
_diffrn_measured_fraction_theta_max 0.990
_diffrn_measurement_device_type 'CCD area detector'
_diffrn_measurement_method 'phi and omega scans'
_diffrn_radiation_monochromator graphite
_diffrn_radiation_source 'fine-focus sealed tube'
_diffrn_radiation_type MoK\a
_diffrn_radiation_wavelength 0.71073
_diffrn_reflns_av_R_equivalents 0.0510
_diffrn_reflns_av_sigmaI/netI 0.0632
_diffrn_reflns_limit_h_max 32
_diffrn_reflns_limit_h_min -21
_diffrn_reflns_limit_k_max 15
_diffrn_reflns_limit_k_min -15
_diffrn_reflns_limit_l_max 24
_diffrn_reflns_limit_l_min -24
_diffrn_reflns_number 21606
_diffrn_reflns_theta_full 22.05
_diffrn_reflns_theta_max 22.05
_diffrn_reflns_theta_min 3.43
_diffrn_standards_decay_% 0
_diffrn_standards_interval_count 0
_diffrn_standards_interval_time 0
_diffrn_standards_number 0
_exptl_absorpt_coefficient_mu 0.142
_exptl_absorpt_correction_T_max 0.97
_exptl_absorpt_correction_T_min 0.90
_exptl_absorpt_correction_type multi-scan
_exptl_absorpt_process_details 'sadabs, 2004'
_exptl_crystal_colour yellow
_exptl_crystal_density_diffrn 1.439
_exptl_crystal_density_method 'not measured'
_exptl_crystal_description block
_exptl_crystal_F_000 4288
_exptl_crystal_size_max 0.18
_exptl_crystal_size_mid 0.03
_exptl_crystal_size_min 0.03
_refine_diff_density_max 0.406
_refine_diff_density_min -0.196
_refine_diff_density_rms 0.045
_refine_ls_extinction_method none
_refine_ls_goodness_of_fit_ref 0.964
_refine_ls_hydrogen_treatment constr
_refine_ls_matrix_type full
_refine_ls_number_parameters 775
_refine_ls_number_reflns 6740
_refine_ls_number_restraints 0
_refine_ls_restrained_S_all 0.964
_refine_ls_R_factor_all 0.1023
_refine_ls_R_factor_gt 0.0479
_refine_ls_shift/su_max 0.000
_refine_ls_shift/su_mean 0.000
_refine_ls_structure_factor_coef Fsqd
_refine_ls_weighting_details 'calc w=1/[\s^2^(Fo^2^)+(0.0747P)^2^+0.0000P] where P=(Fo^2^+2Fc^2^)/3'
_refine_ls_weighting_scheme calc
_refine_ls_wR_factor_gt 0.1097
_refine_ls_wR_factor_ref 0.1348
_reflns_number_gt 3874
_reflns_number_total 6740
_reflns_threshold_expression >2sigma(I)
_cod_data_source_file jo802171t_si_005.cif
_cod_data_source_block lows
_cod_depositor_comments
;
The following automatic conversions were performed:
'_symmetry_cell_setting' value 'Monoclinic' changed to 'monoclinic'
according to '/home/saulius/struct/CIF-dictionaries/cif_core.dic'
dictionary named 'cif_core.dic' version 2.4.1 from 2010-06-29.

Automatic conversion script
Id: cif_fix_enum 1527 2010-12-29 10:47:43Z saulius 
;
_cod_original_sg_symbol_H-M C2/c
_cod_database_code 4024264

loop_
_symmetry_equiv_pos_as_xyz
'x, y, z'
'-x, y, -z+1/2'
'x+1/2, y+1/2, z'
'-x+1/2, y+1/2, -z+1/2'
'-x, -y, -z'
'x, -y, z-1/2'
'-x+1/2, -y+1/2, -z'
'x+1/2, -y+1/2, z-1/2'

loop_
_atom_site_label
_atom_site_type_symbol
_atom_site_fract_x
_atom_site_fract_y
_atom_site_fract_z
_atom_site_U_iso_or_equiv
_atom_site_adp_type
_atom_site_occupancy
_atom_site_symmetry_multiplicity
_atom_site_calc_flag
_atom_site_refinement_flags
_atom_site_disorder_assembly
_atom_site_disorder_group
Si1 Si 0.09673(3) 0.12154(7) 0.08977(4) 0.0432(3) Uani 1 1 d . . .
F1 F 0.42561(7) 0.91051(13) 0.01712(8) 0.0538(6) Uani 1 1 d . . .
F2 F 0.17355(7) 0.17073(13) 0.01334(8) 0.0549(6) Uani 1 1 d . . .
Si2 Si 0.34733(3) 0.86087(7) 0.09256(4) 0.0444(3) Uani 1 1 d . . .
F3 F 0.08285(7) -0.11639(13) -0.06521(9) 0.0586(6) Uani 1 1 d . . .
F4 F 0.02432(7) 0.07388(13) 0.17326(8) 0.0527(6) Uani 1 1 d . . .
F5 F 0.02146(7) -0.14475(13) -0.00890(9) 0.0613(6) Uani 1 1 d . . .
F6 F 0.14906(7) -0.06310(13) -0.11731(8) 0.0573(6) Uani 1 1 d . . .
F7 F 0.27364(6) 0.81085(14) 0.17354(9) 0.0564(6) Uani 1 1 d . . .
F8 F -0.03509(7) -0.16448(14) 0.06547(9) 0.0636(6) Uani 1 1 d . . .
F9 F 0.21142(8) 0.58457(15) 0.05670(11) 0.0806(8) Uani 1 1 d . . .
F10 F 0.32950(8) 0.63726(15) -0.07082(10) 0.0805(8) Uani 1 1 d . . .
F11 F 0.26930(8) 0.60490(14) -0.01443(10) 0.0798(8) Uani 1 1 d . . .
F12 F 0.39472(8) 0.69207(15) -0.12212(10) 0.0794(8) Uani 1 1 d . . .
C13 C 0.36688(14) 0.8159(2) 0.02501(16) 0.0457(10) Uani 1 1 d . . .
C14 C 0.09134(12) -0.0006(2) 0.00465(15) 0.0406(10) Uani 1 1 d . . .
C15 C 0.11626(12) 0.0733(2) 0.02358(15) 0.0413(10) Uani 1 1 d . . .
C16 C 0.05469(12) 0.0335(2) 0.08960(15) 0.0399(10) Uani 1 1 d . . .
C17 C 0.16410(13) 0.0572(2) -0.05475(15) 0.0437(10) Uani 1 1 d . . .
C18 C 0.30340(13) 0.7755(2) 0.08829(17) 0.0473(10) Uani 1 1 d . . .
C19 C 0.02398(13) 0.0184(2) 0.12793(16) 0.0439(10) Uani 1 1 d . . .
C20 C 0.05560(12) -0.0231(2) 0.04177(15) 0.0418(10) Uani 1 1 d . . .
C21 C 0.02469(13) -0.0887(2) 0.03576(17) 0.0455(10) Uani 1 1 d . . .
C22 C 0.13763(12) 0.1131(2) 0.15014(14) 0.0438(10) Uani 1 1 d . . .
C23 C -0.03698(13) -0.0673(3) 0.16834(17) 0.0481(10) Uani 1 1 d . . .
C24 C 0.13862(14) -0.0151(3) -0.07173(15) 0.0462(10) Uani 1 1 d . . .
C25 C 0.38695(11) 0.8474(2) 0.15464(15) 0.0389(9) Uani 1 1 d . . .
C26 C 0.10367(14) -0.0434(2) -0.04353(16) 0.0451(10) Uani 1 1 d . . .
C27 C 0.35187(17) 0.7062(3) -0.04695(19) 0.0579(13) Uani 1 1 d . . .
C28 C 0.40101(14) 0.8420(2) -0.00446(17) 0.0486(11) Uani 1 1 d . . .
C29 C 0.21074(14) 0.6721(3) 0.1629(2) 0.0592(12) Uani 1 1 d . . .
C30 C 0.27294(15) 0.7593(2) 0.12531(18) 0.0531(12) Uani 1 1 d . . .
C31 C -0.00532(13) -0.1003(2) 0.07605(18) 0.0473(11) Uani 1 1 d . . .
C32 C 0.34043(14) 0.7446(2) 0.00366(17) 0.0499(11) Uani 1 1 d . . .
C33 C 0.15043(13) 0.0983(2) -0.00626(16) 0.0427(10) Uani 1 1 d . . .
C34 C 0.24086(13) 0.6926(3) 0.11938(19) 0.0517(11) Uani 1 1 d . . .
C35 C 0.30463(14) 0.7225(2) 0.03921(17) 0.0514(12) Uani 1 1 d . . .
C36 C 0.01897(15) 0.3462(3) 0.09452(16) 0.0580(12) Uani 1 1 d . . .
H36A H -0.0091 0.3594 0.1029 0.070 Uiso 1 1 calc R . .
C37 C 0.32839(14) 0.9782(2) 0.08847(15) 0.0451(10) Uani 1 1 d . . .
C38 C 0.41273(15) 0.8051(3) -0.05550(17) 0.0518(11) Uani 1 1 d . . .
C39 C 0.38654(17) 0.7361(3) -0.07441(18) 0.0575(12) Uani 1 1 d . . .
C40 C -0.06117(14) -0.0006(3) 0.18942(17) 0.0548(11) Uani 1 1 d . . .
H40A H -0.0596 0.0566 0.1745 0.066 Uiso 1 1 calc R . .
C41 C 0.41304(14) 0.7742(3) 0.16221(17) 0.0633(13) Uani 1 1 d . . .
H41A H 0.4118 0.7300 0.1346 0.076 Uiso 1 1 calc R . .
C42 C 0.23358(17) 0.1352(3) -0.16986(19) 0.0675(13) Uani 1 1 d . . .
H42A H 0.2312 0.1457 -0.2087 0.081 Uiso 1 1 calc R . .
C43 C 0.16477(13) 0.0403(3) 0.15678(16) 0.0561(11) Uani 1 1 d . . .
H43A H 0.1636 -0.0038 0.1291 0.067 Uiso 1 1 calc R . .
C44 C 0.27322(16) 0.6581(3) 0.03116(19) 0.0563(12) Uani 1 1 d . . .
C45 C 0.07468(14) 0.2365(2) 0.08423(15) 0.0461(10) Uani 1 1 d . . .
C46 C -0.00673(12) -0.0491(2) 0.12395(17) 0.0456(10) Uani 1 1 d . . .
C47 C 0.15954(16) 0.6259(4) 0.2515(2) 0.0808(15) Uani 1 1 d . . .
H47A H 0.1431 0.6109 0.2814 0.097 Uiso 1 1 calc R . .
C48 C 0.14045(13) 0.1776(3) 0.19245(17) 0.0609(12) Uani 1 1 d . . .
H48A H 0.1229 0.2277 0.1892 0.073 Uiso 1 1 calc R . .
C49 C 0.41754(15) 0.8997(3) 0.24461(19) 0.0730(14) Uani 1 1 d . . .
H49A H 0.4187 0.9431 0.2727 0.088 Uiso 1 1 calc R . .
C50 C 0.20164(13) 0.0878(2) -0.08491(16) 0.0463(10) Uani 1 1 d . . .
C51 C 0.44912(16) 0.8373(3) -0.08711(17) 0.0566(12) Uani 1 1 d . . .
C52 C 0.03329(14) 0.2590(3) 0.09646(15) 0.0496(11) Uani 1 1 d . . .
H52A H 0.0145 0.2142 0.1063 0.060 Uiso 1 1 calc R . .
C53 C 0.20223(15) 0.5824(3) 0.1758(2) 0.0766(14) Uani 1 1 d . . .
H53A H 0.2139 0.5376 0.1544 0.092 Uiso 1 1 calc R . .
C54 C 0.38978(14) 0.9095(3) 0.19703(19) 0.0692(13) Uani 1 1 d . . .
H54A H 0.3725 0.9600 0.1937 0.083 Uiso 1 1 calc R . .
C55 C 0.27603(14) 1.0939(3) 0.10395(17) 0.0597(12) Uani 1 1 d . . .
H55A H 0.2490 1.1100 0.1150 0.072 Uiso 1 1 calc R . .
C56 C 0.44090(15) 0.7641(3) 0.20919(19) 0.0742(14) Uani 1 1 d . . .
H56A H 0.4584 0.7139 0.2129 0.089 Uiso 1 1 calc R . .
C57 C 0.30361(16) 1.1573(3) 0.08749(18) 0.0635(12) Uani 1 1 d . . .
H57A H 0.2955 1.2169 0.0874 0.076 Uiso 1 1 calc R . .
C58 C -0.08810(14) -0.0171(3) 0.23282(18) 0.0622(12) Uani 1 1 d . . .
H58A H -0.1044 0.0289 0.2469 0.075 Uiso 1 1 calc R . .
C59 C 0.19229(15) 0.7357(3) 0.1941(2) 0.0652(13) Uani 1 1 d . . .
H59A H 0.1967 0.7954 0.1858 0.078 Uiso 1 1 calc R . .
C60 C 0.24270(16) 0.6463(3) 0.0695(2) 0.0612(13) Uani 1 1 d . . .
C61 C 0.24059(14) 0.1044(3) -0.05509(18) 0.0576(11) Uani 1 1 d . . .
H61A H 0.2433 0.0938 -0.0163 0.069 Uiso 1 1 calc R . .
C62 C 0.19372(14) 0.0314(3) 0.20370(19) 0.0693(13) Uani 1 1 d . . .
H62A H 0.2120 -0.0177 0.2070 0.083 Uiso 1 1 calc R . .
C63 C 0.28830(14) 1.0047(3) 0.10425(16) 0.0542(11) Uani 1 1 d . . .
H63A H 0.2690 0.9618 0.1154 0.065 Uiso 1 1 calc R . .
C64 C 0.34296(17) 1.1341(3) 0.0712(2) 0.0858(16) Uani 1 1 d . . .
H64A H 0.3616 1.1776 0.0592 0.103 Uiso 1 1 calc R . .
C65 C 0.4763(2) 0.8920(4) -0.1742(2) 0.0925(17) Uani 1 1 d . . .
H65A H 0.4716 0.9074 -0.2121 0.111 Uiso 1 1 calc R . .
C66 C -0.04029(16) -0.1528(3) 0.1901(2) 0.0774(14) Uani 1 1 d . . .
H66A H -0.0248 -0.1993 0.1752 0.093 Uiso 1 1 calc R . .
C67 C 0.16913(17) 0.1679(3) 0.23944(19) 0.0789(15) Uani 1 1 d . . .
H67A H 0.1706 0.2114 0.2675 0.095 Uiso 1 1 calc R . .
C68 C 0.52360(18) 0.8781(3) -0.0910(2) 0.0787(14) Uani 1 1 d . . .
H68A H 0.5509 0.8838 -0.0730 0.094 Uiso 1 1 calc R . .
C69 C 0.19861(15) 0.1017(3) -0.14310(18) 0.0604(12) Uani 1 1 d . . .
H69A H 0.1731 0.0885 -0.1641 0.072 Uiso 1 1 calc R . .
C70 C 0.27532(15) 0.1364(3) -0.0820(2) 0.0725(13) Uani 1 1 d . . .
H70A H 0.3014 0.1470 -0.0615 0.087 Uiso 1 1 calc R . .
C71 C 0.44225(18) 0.8598(3) -0.14435(19) 0.0771(15) Uani 1 1 d . . .
H71A H 0.4150 0.8533 -0.1625 0.093 Uiso 1 1 calc R . .
C72 C 0.44291(13) 0.8273(3) 0.25020(17) 0.0560(11) Uani 1 1 d . . .
H72A H 0.4617 0.8206 0.2821 0.067 Uiso 1 1 calc R . .
C73 C 0.48994(17) 0.8467(3) -0.06148(19) 0.0655(13) Uani 1 1 d . . .
H73A H 0.4949 0.8315 -0.0235 0.079 Uiso 1 1 calc R . .
C74 C -0.06663(18) -0.1685(4) 0.2339(2) 0.0877(16) Uani 1 1 d . . .
H74A H -0.0681 -0.2253 0.2493 0.105 Uiso 1 1 calc R . .
C75 C 0.16667(16) 0.7133(3) 0.2387(2) 0.0799(15) Uani 1 1 d . . .
H75A H 0.1545 0.7581 0.2596 0.096 Uiso 1 1 calc R . .
C76 C 0.04608(19) 0.4129(3) 0.08034(18) 0.0722(14) Uani 1 1 d . . .
H76A H 0.0364 0.4715 0.0787 0.087 Uiso 1 1 calc R . .
C77 C 0.27117(17) 0.1526(3) -0.1397(2) 0.0733(14) Uani 1 1 d . . .
H77A H 0.2943 0.1757 -0.1579 0.088 Uiso 1 1 calc R . .
C78 C -0.09067(16) -0.1007(4) 0.25477(19) 0.0751(14) Uani 1 1 d . . .
H78A H -0.1087 -0.1118 0.2838 0.090 Uiso 1 1 calc R . .
C79 C 0.17728(18) 0.5599(4) 0.2190(3) 0.0943(18) Uani 1 1 d . . .
H79A H 0.1722 0.5003 0.2268 0.113 Uiso 1 1 calc R . .
C81 C 0.35570(15) 1.0448(3) 0.0724(2) 0.0813(15) Uani 1 1 d . . .
H81A H 0.3832 1.0299 0.0623 0.098 Uiso 1 1 calc R . .
C82 C 0.10134(16) 0.3056(3) 0.0706(2) 0.0828(15) Uani 1 1 d . . .
H82A H 0.1295 0.2929 0.0624 0.099 Uiso 1 1 calc R . .
C83 C 0.5167(2) 0.9010(3) -0.1475(2) 0.0873(16) Uani 1 1 d . . .
H83A H 0.5394 0.9224 -0.1674 0.105 Uiso 1 1 calc R . .
C84 C 0.19519(15) 0.0947(4) 0.2447(2) 0.0751(14) Uani 1 1 d . . .
H84A H 0.2141 0.0883 0.2766 0.090 Uiso 1 1 calc R . .
C86 C 0.0875(2) 0.3934(3) 0.0686(2) 0.0959(18) Uani 1 1 d . . .
H86A H 0.1062 0.4387 0.0593 0.115 Uiso 1 1 calc R . .

loop_
_atom_site_aniso_label
_atom_site_aniso_U_11
_atom_site_aniso_U_22
_atom_site_aniso_U_33
_atom_site_aniso_U_23
_atom_site_aniso_U_13
_atom_site_aniso_U_12
Si1 0.0538(7) 0.0341(6) 0.0408(7) -0.0044(5) -0.0024(5) 0.0009(5)
F1 0.0713(15) 0.0446(13) 0.0456(13) -0.0087(10) 0.0037(11) 0.0031(12)
F2 0.0667(15) 0.0454(13) 0.0531(14) -0.0118(11) 0.0064(11) -0.0064(11)
Si2 0.0540(7) 0.0341(6) 0.0437(7) -0.0027(5) -0.0061(6) 0.0044(5)
F3 0.0790(16) 0.0424(13) 0.0530(14) -0.0154(11) -0.0056(12) -0.0029(12)
F4 0.0607(15) 0.0518(14) 0.0455(13) -0.0069(11) 0.0024(11) -0.0058(11)
F5 0.0746(16) 0.0454(13) 0.0624(15) -0.0162(12) -0.0075(13) -0.0081(12)
F6 0.0765(16) 0.0514(14) 0.0434(13) -0.0130(11) -0.0014(12) 0.0082(12)
F7 0.0554(15) 0.0505(14) 0.0622(15) 0.0065(12) -0.0050(12) -0.0043(11)
F8 0.0654(16) 0.0439(13) 0.0799(17) -0.0049(12) -0.0070(13) -0.0067(12)
F9 0.0821(18) 0.0499(15) 0.104(2) 0.0015(13) -0.0386(15) -0.0104(13)
F10 0.104(2) 0.0581(16) 0.0748(17) -0.0311(13) -0.0260(15) 0.0065(14)
F11 0.101(2) 0.0537(15) 0.0793(18) -0.0170(14) -0.0328(15) -0.0046(14)
F12 0.111(2) 0.0699(16) 0.0549(16) -0.0253(13) -0.0145(14) 0.0300(15)
C13 0.058(3) 0.031(2) 0.046(2) -0.0043(19) -0.014(2) 0.010(2)
C14 0.051(3) 0.031(2) 0.038(2) 0.0001(18) -0.008(2) 0.008(2)
C15 0.052(3) 0.032(2) 0.038(2) 0.0004(17) -0.009(2) 0.004(2)
C16 0.045(3) 0.032(2) 0.041(2) -0.0027(19) -0.009(2) 0.0099(18)
C17 0.056(3) 0.038(2) 0.035(2) -0.0009(19) -0.007(2) 0.011(2)
C18 0.052(3) 0.041(2) 0.048(3) 0.011(2) -0.009(2) 0.011(2)
C19 0.052(3) 0.039(2) 0.040(2) -0.005(2) -0.010(2) 0.008(2)
C20 0.051(3) 0.029(2) 0.043(2) 0.0036(19) -0.014(2) 0.006(2)
C21 0.056(3) 0.029(2) 0.049(3) -0.006(2) -0.017(2) 0.003(2)
C22 0.053(3) 0.040(2) 0.038(2) -0.0080(18) 0.003(2) -0.002(2)
C23 0.050(3) 0.040(3) 0.053(3) 0.008(2) -0.004(2) 0.000(2)
C24 0.064(3) 0.044(3) 0.029(2) -0.007(2) -0.006(2) 0.014(2)
C25 0.044(2) 0.034(2) 0.038(2) -0.0020(18) 0.0039(18) -0.002(2)
C26 0.062(3) 0.028(2) 0.043(2) -0.0065(19) -0.013(2) 0.003(2)
C27 0.082(4) 0.035(3) 0.051(3) -0.015(2) -0.032(3) 0.020(2)
C28 0.064(3) 0.030(2) 0.049(3) -0.005(2) -0.016(2) 0.009(2)
C29 0.052(3) 0.044(3) 0.079(3) 0.010(3) -0.020(3) -0.001(2)
C30 0.072(3) 0.031(2) 0.053(3) -0.002(2) -0.028(3) 0.005(2)
C31 0.050(3) 0.027(2) 0.062(3) 0.004(2) -0.015(2) -0.003(2)
C32 0.063(3) 0.036(2) 0.048(3) 0.003(2) -0.018(2) 0.013(2)
C33 0.057(3) 0.027(2) 0.043(2) -0.0049(19) -0.008(2) -0.003(2)
C34 0.048(3) 0.038(2) 0.067(3) 0.017(2) -0.016(2) -0.001(2)
C35 0.070(3) 0.029(2) 0.050(3) -0.007(2) -0.031(3) 0.012(2)
C36 0.070(3) 0.057(3) 0.046(3) -0.002(2) 0.000(2) 0.020(3)
C37 0.056(3) 0.036(2) 0.043(2) -0.0030(18) -0.002(2) 0.001(2)
C38 0.074(3) 0.039(2) 0.041(3) -0.003(2) -0.011(3) 0.022(2)
C39 0.081(4) 0.052(3) 0.038(3) -0.013(2) -0.013(3) 0.020(3)
C40 0.068(3) 0.045(3) 0.050(3) 0.006(2) -0.007(2) -0.007(2)
C41 0.091(4) 0.047(3) 0.049(3) -0.015(2) -0.018(3) 0.016(2)
C42 0.084(4) 0.069(3) 0.051(3) 0.000(2) 0.017(3) 0.004(3)
C43 0.067(3) 0.055(3) 0.046(3) -0.011(2) 0.000(2) 0.006(2)
C44 0.072(3) 0.039(3) 0.054(3) -0.006(2) -0.025(3) 0.007(3)
C45 0.060(3) 0.037(2) 0.040(2) -0.0033(18) 0.002(2) -0.006(2)
C46 0.048(3) 0.035(2) 0.052(3) 0.003(2) -0.009(2) 0.000(2)
C47 0.074(4) 0.068(4) 0.100(4) 0.018(3) 0.005(3) -0.020(3)
C48 0.068(3) 0.054(3) 0.059(3) -0.016(2) -0.007(2) 0.003(2)
C49 0.082(3) 0.072(3) 0.062(3) -0.030(3) -0.020(3) 0.016(3)
C50 0.061(3) 0.033(2) 0.045(3) -0.0018(19) 0.006(2) 0.008(2)
C51 0.083(4) 0.044(3) 0.043(3) -0.003(2) 0.001(3) 0.021(2)
C52 0.060(3) 0.046(3) 0.041(2) -0.0033(19) -0.006(2) 0.003(2)
C53 0.066(3) 0.045(3) 0.117(4) 0.017(3) -0.007(3) -0.006(2)
C54 0.075(3) 0.055(3) 0.074(3) -0.020(2) -0.018(3) 0.021(2)
C55 0.062(3) 0.049(3) 0.068(3) -0.001(2) 0.009(2) 0.009(3)
C56 0.094(4) 0.063(3) 0.062(3) -0.011(3) -0.027(3) 0.029(3)
C57 0.080(4) 0.044(3) 0.068(3) 0.000(2) 0.013(3) 0.015(3)
C58 0.064(3) 0.063(3) 0.060(3) -0.003(2) 0.007(3) -0.011(2)
C59 0.066(3) 0.051(3) 0.076(3) 0.012(3) -0.012(3) -0.004(3)
C60 0.066(3) 0.031(2) 0.082(4) -0.002(3) -0.036(3) -0.003(2)
C61 0.064(3) 0.057(3) 0.052(3) -0.005(2) -0.001(3) 0.004(2)
C62 0.059(3) 0.086(4) 0.060(3) 0.006(3) -0.010(3) 0.014(3)
C63 0.068(3) 0.041(3) 0.053(3) -0.001(2) -0.003(2) 0.003(2)
C64 0.087(4) 0.041(3) 0.135(5) 0.012(3) 0.043(4) 0.003(3)
C65 0.133(5) 0.095(4) 0.052(3) 0.000(3) 0.023(4) 0.031(4)
C66 0.082(4) 0.055(3) 0.096(4) 0.021(3) 0.010(3) 0.013(3)
C67 0.093(4) 0.081(4) 0.059(3) -0.031(3) -0.018(3) -0.014(3)
C68 0.083(4) 0.072(3) 0.082(4) 0.003(3) 0.019(3) 0.015(3)
C69 0.071(3) 0.059(3) 0.051(3) -0.009(2) -0.001(3) 0.012(2)
C70 0.059(3) 0.080(3) 0.079(4) -0.010(3) 0.010(3) 0.005(3)
C71 0.108(4) 0.078(3) 0.044(3) -0.009(3) 0.003(3) 0.030(3)
C72 0.056(3) 0.073(3) 0.038(3) 0.002(2) -0.007(2) -0.003(3)
C73 0.087(4) 0.059(3) 0.050(3) -0.001(2) 0.003(3) 0.019(3)
C74 0.092(4) 0.070(4) 0.104(4) 0.049(3) 0.019(4) 0.003(3)
C75 0.072(4) 0.073(4) 0.093(4) 0.000(3) -0.005(3) -0.005(3)
C76 0.113(4) 0.038(3) 0.065(3) 0.003(2) 0.002(3) 0.017(3)
C77 0.082(4) 0.062(3) 0.080(4) -0.002(3) 0.035(3) 0.004(3)
C78 0.077(4) 0.084(4) 0.064(3) 0.015(3) 0.004(3) -0.008(3)
C79 0.087(4) 0.068(4) 0.127(5) 0.031(4) -0.002(4) -0.018(3)
C81 0.071(3) 0.041(3) 0.136(5) 0.003(3) 0.035(3) 0.005(3)
C82 0.075(3) 0.046(3) 0.130(5) 0.006(3) 0.028(3) 0.003(3)
C83 0.109(5) 0.087(4) 0.069(4) 0.000(3) 0.032(3) 0.020(3)
C84 0.062(3) 0.101(4) 0.059(3) -0.009(3) -0.014(3) -0.009(3)
C86 0.107(5) 0.038(3) 0.146(5) 0.008(3) 0.033(4) 0.006(3)

loop_
_atom_type_symbol
_atom_type_description
_atom_type_scat_dispersion_real
_atom_type_scat_dispersion_imag
_atom_type_scat_source
C C 0.0033 0.0016 'International Tables Vol C Tables 4.2.6.8 and 6.1.1.4'
H H 0.0000 0.0000 'International Tables Vol C Tables 4.2.6.8 and 6.1.1.4'
F F 0.0171 0.0103 'International Tables Vol C Tables 4.2.6.8 and 6.1.1.4'
Si Si 0.0817 0.0704 'International Tables Vol C Tables 4.2.6.8 and 6.1.1.4'

loop_
_geom_angle_atom_site_label_1
_geom_angle_atom_site_label_2
_geom_angle_atom_site_label_3
_geom_angle
_geom_angle_site_symmetry_1
_geom_angle_site_symmetry_3
_geom_angle_publ_flag
C22 Si1 C45 110.43(16) . . ?
C22 Si1 C16 113.61(16) . . ?
C45 Si1 C16 113.80(17) . . ?
C22 Si1 C15 112.11(16) . . ?
C45 Si1 C15 116.15(16) . . ?
C16 Si1 C15 89.41(17) . . ?
C37 Si2 C25 109.55(16) . . ?
C37 Si2 C18 114.75(18) . . ?
C25 Si2 C18 114.25(16) . . ?
C37 Si2 C13 114.63(17) . . ?
C25 Si2 C13 113.49(17) . . ?
C18 Si2 C13 89.06(19) . . ?
C28 C13 C32 119.0(4) . . ?
C28 C13 Si2 129.8(3) . . ?
C32 C13 Si2 111.2(3) . . ?
C26 C14 C15 116.8(4) . . ?
C26 C14 C20 129.3(4) . . ?
C15 C14 C20 113.8(3) . . ?
C33 C15 C14 118.8(3) . . ?
C33 C15 Si1 129.4(3) . . ?
C14 C15 Si1 111.7(3) . . ?
C19 C16 C20 118.5(3) . . ?
C19 C16 Si1 129.3(3) . . ?
C20 C16 Si1 112.2(3) . . ?
C24 C17 C33 112.7(4) . . ?
C24 C17 C50 123.8(4) . . ?
C33 C17 C50 123.5(3) . . ?
C30 C18 C35 119.4(4) . . ?
C30 C18 Si2 128.8(3) . . ?
C35 C18 Si2 111.8(3) . . ?
F4 C19 C16 116.7(3) . . ?
F4 C19 C46 118.0(4) . . ?
C16 C19 C46 125.3(4) . . ?
C21 C20 C16 117.5(4) . . ?
C21 C20 C14 129.7(4) . . ?
C16 C20 C14 112.8(3) . . ?
F5 C21 C20 122.9(4) . . ?
F5 C21 C31 116.2(3) . . ?
C20 C21 C31 121.0(4) . . ?
C43 C22 C48 117.3(4) . . ?
C43 C22 Si1 121.6(3) . . ?
C48 C22 Si1 121.0(3) . . ?
C40 C23 C66 119.1(4) . . ?
C40 C23 C46 121.0(3) . . ?
C66 C23 C46 119.9(4) . . ?
F6 C24 C26 117.3(4) . . ?
F6 C24 C17 119.0(4) . . ?
C26 C24 C17 123.6(4) . . ?
C54 C25 C41 116.2(3) . . ?
C54 C25 Si2 120.7(3) . . ?
C41 C25 Si2 123.0(3) . . ?
F3 C26 C24 116.0(3) . . ?
F3 C26 C14 122.4(4) . . ?
C24 C26 C14 121.7(4) . . ?
F10 C27 C39 116.9(4) . . ?
F10 C27 C32 121.5(5) . . ?
C39 C27 C32 121.6(4) . . ?
F1 C28 C13 117.5(4) . . ?
F1 C28 C38 116.8(4) . . ?
C13 C28 C38 125.7(4) . . ?
C59 C29 C53 117.5(5) . . ?
C59 C29 C34 123.1(4) . . ?
C53 C29 C34 119.3(5) . . ?
C18 C30 F7 117.5(4) . . ?
C18 C30 C34 125.6(4) . . ?
F7 C30 C34 116.9(4) . . ?
F8 C31 C46 119.7(4) . . ?
F8 C31 C21 116.5(4) . . ?
C46 C31 C21 123.8(4) . . ?
C27 C32 C13 116.2(4) . . ?
C27 C32 C35 129.8(4) . . ?
C13 C32 C35 114.0(4) . . ?
C15 C33 F2 116.9(3) . . ?
C15 C33 C17 126.4(3) . . ?
F2 C33 C17 116.7(4) . . ?
C60 C34 C30 112.0(4) . . ?
C60 C34 C29 124.0(4) . . ?
C30 C34 C29 123.9(4) . . ?
C44 C35 C18 116.9(4) . . ?
C44 C35 C32 129.3(4) . . ?
C18 C35 C32 113.9(4) . . ?
C76 C36 C52 120.0(4) . . ?
C76 C36 H36A 120.0 . . ?
C52 C36 H36A 120.0 . . ?
C81 C37 C63 116.6(4) . . ?
C81 C37 Si2 120.1(3) . . ?
C63 C37 Si2 123.2(3) . . ?
C39 C38 C28 113.4(4) . . ?
C39 C38 C51 122.6(4) . . ?
C28 C38 C51 123.9(4) . . ?
F12 C39 C27 115.8(4) . . ?
F12 C39 C38 120.1(5) . . ?
C27 C39 C38 124.1(4) . . ?
C23 C40 C58 120.8(4) . . ?
C23 C40 H40A 119.6 . . ?
C58 C40 H40A 119.6 . . ?
C25 C41 C56 122.1(4) . . ?
C25 C41 H41A 118.9 . . ?
C56 C41 H41A 118.9 . . ?
C77 C42 C69 120.3(4) . . ?
C77 C42 H42A 119.8 . . ?
C69 C42 H42A 119.8 . . ?
C22 C43 C62 121.7(4) . . ?
C22 C43 H43A 119.2 . . ?
C62 C43 H43A 119.2 . . ?
F11 C44 C60 115.2(4) . . ?
F11 C44 C35 123.7(5) . . ?
C60 C44 C35 121.0(4) . . ?
C52 C45 C82 116.6(4) . . ?
C52 C45 Si1 123.9(3) . . ?
C82 C45 Si1 119.4(3) . . ?
C31 C46 C19 113.9(4) . . ?
C31 C46 C23 122.6(4) . . ?
C19 C46 C23 123.5(4) . . ?
C75 C47 C79 119.0(5) . . ?
C75 C47 H47A 120.5 . . ?
C79 C47 H47A 120.5 . . ?
C67 C48 C22 120.7(4) . . ?
C67 C48 H48A 119.6 . . ?
C22 C48 H48A 119.6 . . ?
C72 C49 C54 119.8(4) . . ?
C72 C49 H49A 120.1 . . ?
C54 C49 H49A 120.1 . . ?
C61 C50 C69 118.6(4) . . ?
C61 C50 C17 120.1(4) . . ?
C69 C50 C17 121.3(4) . . ?
C73 C51 C71 118.7(5) . . ?
C73 C51 C38 121.6(4) . . ?
C71 C51 C38 119.7(4) . . ?
C45 C52 C36 121.9(4) . . ?
C45 C52 H52A 119.1 . . ?
C36 C52 H52A 119.1 . . ?
C79 C53 C29 121.5(5) . . ?
C79 C53 H53A 119.3 . . ?
C29 C53 H53A 119.3 . . ?
C25 C54 C49 122.2(4) . . ?
C25 C54 H54A 118.9 . . ?
C49 C54 H54A 118.9 . . ?
C57 C55 C63 119.9(4) . . ?
C57 C55 H55A 120.1 . . ?
C63 C55 H55A 120.1 . . ?
C72 C56 C41 119.9(4) . . ?
C72 C56 H56A 120.0 . . ?
C41 C56 H56A 120.0 . . ?
C64 C57 C55 120.2(4) . . ?
C64 C57 H57A 119.9 . . ?
C55 C57 H57A 119.9 . . ?
C78 C58 C40 120.0(4) . . ?
C78 C58 H58A 120.0 . . ?
C40 C58 H58A 120.0 . . ?
C29 C59 C75 121.5(4) . . ?
C29 C59 H59A 119.3 . . ?
C75 C59 H59A 119.3 . . ?
F9 C60 C44 117.1(4) . . ?
F9 C60 C34 117.8(5) . . ?
C44 C60 C34 125.1(4) . . ?
C70 C61 C50 121.0(4) . . ?
C70 C61 H61A 119.5 . . ?
C50 C61 H61A 119.5 . . ?
C84 C62 C43 119.6(4) . . ?
C84 C62 H62A 120.2 . . ?
C43 C62 H62A 120.2 . . ?
C37 C63 C55 121.8(4) . . ?
C37 C63 H63A 119.1 . . ?
C55 C63 H63A 119.1 . . ?
C57 C64 C81 120.1(4) . . ?
C57 C64 H64A 119.9 . . ?
C81 C64 H64A 119.9 . . ?
C83 C65 C71 120.1(5) . . ?
C83 C65 H65A 119.9 . . ?
C71 C65 H65A 119.9 . . ?
C74 C66 C23 119.8(5) . . ?
C74 C66 H66A 120.1 . . ?
C23 C66 H66A 120.1 . . ?
C84 C67 C48 120.3(4) . . ?
C84 C67 H67A 119.9 . . ?
C48 C67 H67A 119.9 . . ?
C73 C68 C83 120.0(5) . . ?
C73 C68 H68A 120.0 . . ?
C83 C68 H68A 120.0 . . ?
C42 C69 C50 120.1(4) . . ?
C42 C69 H69A 119.9 . . ?
C50 C69 H69A 119.9 . . ?
C61 C70 C77 119.5(5) . . ?
C61 C70 H70A 120.3 . . ?
C77 C70 H70A 120.3 . . ?
C65 C71 C51 120.0(5) . . ?
C65 C71 H71A 120.0 . . ?
C51 C71 H71A 120.0 . . ?
C49 C72 C56 119.7(4) . . ?
C49 C72 H72A 120.1 . . ?
C56 C72 H72A 120.1 . . ?
C51 C73 C68 121.3(5) . . ?
C51 C73 H73A 119.4 . . ?
C68 C73 H73A 119.4 . . ?
C78 C74 C66 120.4(4) . . ?
C78 C74 H74A 119.8 . . ?
C66 C74 H74A 119.8 . . ?
C47 C75 C59 120.3(5) . . ?
C47 C75 H75A 119.9 . . ?
C59 C75 H75A 119.9 . . ?
C36 C76 C86 119.9(4) . . ?
C36 C76 H76A 120.1 . . ?
C86 C76 H76A 120.1 . . ?
C42 C77 C70 120.5(5) . . ?
C42 C77 H77A 119.8 . . ?
C70 C77 H77A 119.8 . . ?
C58 C78 C74 119.9(5) . . ?
C58 C78 H78A 120.1 . . ?
C74 C78 H78A 120.1 . . ?
C53 C79 C47 120.2(5) . . ?
C53 C79 H79A 119.9 . . ?
C47 C79 H79A 119.9 . . ?
C37 C81 C64 121.4(4) . . ?
C37 C81 H81A 119.3 . . ?
C64 C81 H81A 119.3 . . ?
C45 C82 C86 122.2(5) . . ?
C45 C82 H82A 118.9 . . ?
C86 C82 H82A 118.9 . . ?
C65 C83 C68 119.9(5) . . ?
C65 C83 H83A 120.0 . . ?
C68 C83 H83A 120.0 . . ?
C62 C84 C67 120.4(4) . . ?
C62 C84 H84A 119.8 . . ?
C67 C84 H84A 119.8 . . ?
C76 C86 C82 119.5(5) . . ?
C76 C86 H86A 120.3 . . ?
C82 C86 H86A 120.3 . . ?

loop_
_geom_bond_atom_site_label_1
_geom_bond_atom_site_label_2
_geom_bond_distance
_geom_bond_site_symmetry_2
_geom_bond_publ_flag
Si1 C22 1.854(4) . ?
Si1 C45 1.858(4) . ?
Si1 C16 1.859(4) . ?
Si1 C15 1.864(4) . ?
F1 C28 1.362(4) . ?
F2 C33 1.368(4) . ?
Si2 C37 1.858(4) . ?
Si2 C25 1.866(4) . ?
Si2 C18 1.872(4) . ?
Si2 C13 1.873(4) . ?
F3 C26 1.356(4) . ?
F4 C19 1.358(4) . ?
F5 C21 1.349(4) . ?
F6 C24 1.354(4) . ?
F7 C30 1.378(4) . ?
F8 C31 1.348(4) . ?
F9 C60 1.363(4) . ?
F10 C27 1.350(4) . ?
F11 C44 1.342(4) . ?
F12 C39 1.347(4) . ?
C13 C28 1.365(5) . ?
C13 C32 1.422(5) . ?
C14 C26 1.385(5) . ?
C14 C15 1.409(5) . ?
C14 C20 1.500(5) . ?
C15 C33 1.367(5) . ?
C16 C19 1.379(5) . ?
C16 C20 1.417(5) . ?
C17 C24 1.387(5) . ?
C17 C33 1.394(5) . ?
C17 C50 1.481(5) . ?
C18 C30 1.354(5) . ?
C18 C35 1.410(5) . ?
C19 C46 1.391(5) . ?
C20 C21 1.378(5) . ?
C21 C31 1.388(5) . ?
C22 C43 1.384(5) . ?
C22 C48 1.391(5) . ?
C23 C40 1.366(5) . ?
C23 C66 1.389(5) . ?
C23 C46 1.481(5) . ?
C24 C26 1.380(5) . ?
C25 C54 1.368(5) . ?
C25 C41 1.371(5) . ?
C27 C39 1.370(6) . ?
C27 C32 1.396(6) . ?
C28 C38 1.399(5) . ?
C29 C59 1.357(6) . ?
C29 C53 1.408(6) . ?
C29 C34 1.470(6) . ?
C30 C34 1.414(5) . ?
C31 C46 1.373(5) . ?
C32 C35 1.477(6) . ?
C34 C60 1.374(6) . ?
C35 C44 1.379(6) . ?
C36 C76 1.365(6) . ?
C36 C52 1.382(5) . ?
C36 H36A 0.9300 . ?
C37 C81 1.381(5) . ?
C37 C63 1.383(5) . ?
C38 C39 1.375(6) . ?
C38 C51 1.479(6) . ?
C40 C58 1.390(5) . ?
C40 H40A 0.9300 . ?
C41 C56 1.373(5) . ?
C41 H41A 0.9300 . ?
C42 C77 1.355(6) . ?
C42 C69 1.388(6) . ?
C42 H42A 0.9300 . ?
C43 C62 1.390(5) . ?
C43 H43A 0.9300 . ?
C44 C60 1.368(6) . ?
C45 C52 1.380(5) . ?
C45 C82 1.380(5) . ?
C47 C75 1.368(6) . ?
C47 C79 1.389(7) . ?
C47 H47A 0.9300 . ?
C48 C67 1.387(6) . ?
C48 H48A 0.9300 . ?
C49 C72 1.345(5) . ?
C49 C54 1.381(5) . ?
C49 H49A 0.9300 . ?
C50 C61 1.384(5) . ?
C50 C69 1.390(5) . ?
C51 C73 1.378(6) . ?
C51 C71 1.399(6) . ?
C52 H52A 0.9300 . ?
C53 C79 1.367(7) . ?
C53 H53A 0.9300 . ?
C54 H54A 0.9300 . ?
C55 C57 1.355(5) . ?
C55 C63 1.392(5) . ?
C55 H55A 0.9300 . ?
C56 C72 1.356(5) . ?
C56 H56A 0.9300 . ?
C57 C64 1.353(6) . ?
C57 H57A 0.9300 . ?
C58 C78 1.362(6) . ?
C58 H58A 0.9300 . ?
C59 C75 1.403(6) . ?
C59 H59A 0.9300 . ?
C61 C70 1.376(6) . ?
C61 H61A 0.9300 . ?
C62 C84 1.357(6) . ?
C62 H62A 0.9300 . ?
C63 H63A 0.9300 . ?
C64 C81 1.397(6) . ?
C64 H64A 0.9300 . ?
C65 C83 1.377(7) . ?
C65 C71 1.396(7) . ?
C65 H65A 0.9300 . ?
C66 C74 1.383(6) . ?
C66 H66A 0.9300 . ?
C67 C84 1.365(6) . ?
C67 H67A 0.9300 . ?
C68 C73 1.380(6) . ?
C68 C83 1.382(6) . ?
C68 H68A 0.9300 . ?
C69 H69A 0.9300 . ?
C70 C77 1.386(6) . ?
C70 H70A 0.9300 . ?
C71 H71A 0.9300 . ?
C72 H72A 0.9300 . ?
C73 H73A 0.9300 . ?
C74 C78 1.374(6) . ?
C74 H74A 0.9300 . ?
C75 H75A 0.9300 . ?
C76 C86 1.367(6) . ?
C76 H76A 0.9300 . ?
C77 H77A 0.9300 . ?
C78 H78A 0.9300 . ?
C79 H79A 0.9300 . ?
C81 H81A 0.9300 . ?
C82 C86 1.386(6) . ?
C82 H82A 0.9300 . ?
C83 H83A 0.9300 . ?
C84 H84A 0.9300 . ?
C86 H86A 0.9300 . ?

loop_
_geom_torsion_atom_site_label_1
_geom_torsion_atom_site_label_2
_geom_torsion_atom_site_label_3
_geom_torsion_atom_site_label_4
_geom_torsion
_geom_torsion_site_symmetry_1
_geom_torsion_site_symmetry_2
_geom_torsion_site_symmetry_3
_geom_torsion_site_symmetry_4
_geom_torsion_publ_flag
C37 Si2 C13 C28 63.7(4) . . . . ?
C25 Si2 C13 C28 -63.3(4) . . . . ?
C18 Si2 C13 C28 -179.4(3) . . . . ?
C37 Si2 C13 C32 -115.9(3) . . . . ?
C25 Si2 C13 C32 117.2(3) . . . . ?
C18 Si2 C13 C32 1.1(3) . . . . ?
C26 C14 C15 C33 0.3(5) . . . . ?
C20 C14 C15 C33 178.3(3) . . . . ?
C26 C14 C15 Si1 -178.3(3) . . . . ?
C20 C14 C15 Si1 -0.3(4) . . . . ?
C22 Si1 C15 C33 -61.7(4) . . . . ?
C45 Si1 C15 C33 66.6(4) . . . . ?
C16 Si1 C15 C33 -177.0(3) . . . . ?
C22 Si1 C15 C14 116.8(3) . . . . ?
C45 Si1 C15 C14 -115.0(3) . . . . ?
C16 Si1 C15 C14 1.4(3) . . . . ?
C22 Si1 C16 C19 64.8(4) . . . . ?
C45 Si1 C16 C19 -62.7(4) . . . . ?
C15 Si1 C16 C19 178.8(3) . . . . ?
C22 Si1 C16 C20 -116.3(3) . . . . ?
C45 Si1 C16 C20 116.2(3) . . . . ?
C15 Si1 C16 C20 -2.3(3) . . . . ?
C37 Si2 C18 C30 -65.6(4) . . . . ?
C25 Si2 C18 C30 62.1(4) . . . . ?
C13 Si2 C18 C30 177.6(4) . . . . ?
C37 Si2 C18 C35 115.4(3) . . . . ?
C25 Si2 C18 C35 -116.9(3) . . . . ?
C13 Si2 C18 C35 -1.4(3) . . . . ?
C20 C16 C19 F4 179.8(3) . . . . ?
Si1 C16 C19 F4 -1.3(5) . . . . ?
C20 C16 C19 C46 0.3(5) . . . . ?
Si1 C16 C19 C46 179.2(3) . . . . ?
C19 C16 C20 C21 1.7(5) . . . . ?
Si1 C16 C20 C21 -177.3(2) . . . . ?
C19 C16 C20 C14 -178.3(3) . . . . ?
Si1 C16 C20 C14 2.6(4) . . . . ?
C26 C14 C20 C21 -3.8(6) . . . . ?
C15 C14 C20 C21 178.4(3) . . . . ?
C26 C14 C20 C16 176.2(3) . . . . ?
C15 C14 C20 C16 -1.5(4) . . . . ?
C16 C20 C21 F5 177.8(3) . . . . ?
C14 C20 C21 F5 -2.1(6) . . . . ?
C16 C20 C21 C31 -1.8(5) . . . . ?
C14 C20 C21 C31 178.3(3) . . . . ?
C45 Si1 C22 C43 -167.2(3) . . . . ?
C16 Si1 C22 C43 63.6(4) . . . . ?
C15 Si1 C22 C43 -36.0(4) . . . . ?
C45 Si1 C22 C48 16.7(4) . . . . ?
C16 Si1 C22 C48 -112.5(3) . . . . ?
C15 Si1 C22 C48 148.0(3) . . . . ?
C33 C17 C24 F6 -177.9(3) . . . . ?
C50 C17 C24 F6 2.4(5) . . . . ?
C33 C17 C24 C26 -0.3(5) . . . . ?
C50 C17 C24 C26 180.0(3) . . . . ?
C37 Si2 C25 C54 17.2(4) . . . . ?
C18 Si2 C25 C54 -113.2(4) . . . . ?
C13 Si2 C25 C54 146.7(3) . . . . ?
C37 Si2 C25 C41 -166.2(3) . . . . ?
C18 Si2 C25 C41 63.5(4) . . . . ?
C13 Si2 C25 C41 -36.7(4) . . . . ?
F6 C24 C26 F3 -1.0(5) . . . . ?
C17 C24 C26 F3 -178.6(3) . . . . ?
F6 C24 C26 C14 177.8(3) . . . . ?
C17 C24 C26 C14 0.1(6) . . . . ?
C15 C14 C26 F3 178.6(3) . . . . ?
C20 C14 C26 F3 0.9(6) . . . . ?
C15 C14 C26 C24 -0.1(5) . . . . ?
C20 C14 C26 C24 -177.8(3) . . . . ?
C32 C13 C28 F1 179.9(3) . . . . ?
Si2 C13 C28 F1 0.4(5) . . . . ?
C32 C13 C28 C38 0.7(6) . . . . ?
Si2 C13 C28 C38 -178.8(3) . . . . ?
C35 C18 C30 F7 178.1(3) . . . . ?
Si2 C18 C30 F7 -0.8(5) . . . . ?
C35 C18 C30 C34 -0.4(6) . . . . ?
Si2 C18 C30 C34 -179.4(3) . . . . ?
F5 C21 C31 F8 -1.7(5) . . . . ?
C20 C21 C31 F8 178.0(3) . . . . ?
F5 C21 C31 C46 -179.8(3) . . . . ?
C20 C21 C31 C46 -0.2(6) . . . . ?
F10 C27 C32 C13 179.1(3) . . . . ?
C39 C27 C32 C13 -0.3(5) . . . . ?
F10 C27 C32 C35 -0.8(6) . . . . ?
C39 C27 C32 C35 179.8(4) . . . . ?
C28 C13 C32 C27 0.0(5) . . . . ?
Si2 C13 C32 C27 179.6(3) . . . . ?
C28 C13 C32 C35 179.9(3) . . . . ?
Si2 C13 C32 C35 -0.5(4) . . . . ?
C14 C15 C33 F2 179.5(3) . . . . ?
Si1 C15 C33 F2 -2.1(5) . . . . ?
C14 C15 C33 C17 -0.5(5) . . . . ?
Si1 C15 C33 C17 177.8(3) . . . . ?
C24 C17 C33 C15 0.5(5) . . . . ?
C50 C17 C33 C15 -179.8(3) . . . . ?
C24 C17 C33 F2 -179.5(3) . . . . ?
C50 C17 C33 F2 0.2(5) . . . . ?
C18 C30 C34 C60 -2.3(5) . . . . ?
F7 C30 C34 C60 179.1(3) . . . . ?
C18 C30 C34 C29 174.4(4) . . . . ?
F7 C30 C34 C29 -4.1(5) . . . . ?
C59 C29 C34 C60 -143.9(4) . . . . ?
C53 C29 C34 C60 40.1(6) . . . . ?
C59 C29 C34 C30 39.7(6) . . . . ?
C53 C29 C34 C30 -136.3(4) . . . . ?
C30 C18 C35 C44 1.9(5) . . . . ?
Si2 C18 C35 C44 -178.9(3) . . . . ?
C30 C18 C35 C32 -177.7(3) . . . . ?
Si2 C18 C35 C32 1.5(4) . . . . ?
C27 C32 C35 C44 -0.3(6) . . . . ?
C13 C32 C35 C44 179.8(3) . . . . ?
C27 C32 C35 C18 179.2(3) . . . . ?
C13 C32 C35 C18 -0.6(4) . . . . ?
C25 Si2 C37 C81 71.4(4) . . . . ?
C18 Si2 C37 C81 -158.5(3) . . . . ?
C13 Si2 C37 C81 -57.5(4) . . . . ?
C25 Si2 C37 C63 -104.4(3) . . . . ?
C18 Si2 C37 C63 25.7(4) . . . . ?
C13 Si2 C37 C63 126.7(3) . . . . ?
F1 C28 C38 C39 179.7(3) . . . . ?
C13 C28 C38 C39 -1.1(5) . . . . ?
F1 C28 C38 C51 -1.4(5) . . . . ?
C13 C28 C38 C51 177.8(4) . . . . ?
F10 C27 C39 F12 -0.8(5) . . . . ?
C32 C27 C39 F12 178.6(3) . . . . ?
F10 C27 C39 C38 -179.5(3) . . . . ?
C32 C27 C39 C38 -0.2(6) . . . . ?
C28 C38 C39 F12 -177.9(3) . . . . ?
C51 C38 C39 F12 3.2(6) . . . . ?
C28 C38 C39 C27 0.8(6) . . . . ?
C51 C38 C39 C27 -178.1(4) . . . . ?
C66 C23 C40 C58 1.3(6) . . . . ?
C46 C23 C40 C58 -177.1(3) . . . . ?
C54 C25 C41 C56 -0.9(6) . . . . ?
Si2 C25 C41 C56 -177.6(3) . . . . ?
C48 C22 C43 C62 0.0(6) . . . . ?
Si1 C22 C43 C62 -176.2(3) . . . . ?
C18 C35 C44 F11 177.5(3) . . . . ?
C32 C35 C44 F11 -2.9(6) . . . . ?
C18 C35 C44 C60 -0.6(5) . . . . ?
C32 C35 C44 C60 178.9(4) . . . . ?
C22 Si1 C45 C52 -109.8(3) . . . . ?
C16 Si1 C45 C52 19.4(4) . . . . ?
C15 Si1 C45 C52 121.2(3) . . . . ?
C22 Si1 C45 C82 66.0(4) . . . . ?
C16 Si1 C45 C82 -164.8(3) . . . . ?
C15 Si1 C45 C82 -63.0(4) . . . . ?
F8 C31 C46 C19 -176.0(3) . . . . ?
C21 C31 C46 C19 2.1(5) . . . . ?
F8 C31 C46 C23 6.7(5) . . . . ?
C21 C31 C46 C23 -175.2(3) . . . . ?
F4 C19 C46 C31 178.4(3) . . . . ?
C16 C19 C46 C31 -2.1(5) . . . . ?
F4 C19 C46 C23 -4.3(5) . . . . ?
C16 C19 C46 C23 175.1(3) . . . . ?
C40 C23 C46 C31 -131.9(4) . . . . ?
C66 C23 C46 C31 49.6(5) . . . . ?
C40 C23 C46 C19 51.0(5) . . . . ?
C66 C23 C46 C19 -127.4(4) . . . . ?
C43 C22 C48 C67 -0.6(6) . . . . ?
Si1 C22 C48 C67 175.6(3) . . . . ?
C24 C17 C50 C61 -131.3(4) . . . . ?
C33 C17 C50 C61 49.0(5) . . . . ?
C24 C17 C50 C69 49.7(5) . . . . ?
C33 C17 C50 C69 -130.0(4) . . . . ?
C39 C38 C51 C73 -128.5(4) . . . . ?
C28 C38 C51 C73 52.7(5) . . . . ?
C39 C38 C51 C71 52.0(5) . . . . ?
C28 C38 C51 C71 -126.8(4) . . . . ?
C82 C45 C52 C36 0.7(6) . . . . ?
Si1 C45 C52 C36 176.6(3) . . . . ?
C76 C36 C52 C45 -0.2(6) . . . . ?
C59 C29 C53 C79 -1.7(6) . . . . ?
C34 C29 C53 C79 174.6(4) . . . . ?
C41 C25 C54 C49 0.5(6) . . . . ?
Si2 C25 C54 C49 177.4(4) . . . . ?
C72 C49 C54 C25 0.1(7) . . . . ?
C25 C41 C56 C72 0.6(7) . . . . ?
C63 C55 C57 C64 0.2(7) . . . . ?
C23 C40 C58 C78 -0.1(6) . . . . ?
C53 C29 C59 C75 1.8(6) . . . . ?
C34 C29 C59 C75 -174.3(4) . . . . ?
F11 C44 C60 F9 -1.8(5) . . . . ?
C35 C44 C60 F9 176.4(3) . . . . ?
F11 C44 C60 C34 179.2(3) . . . . ?
C35 C44 C60 C34 -2.6(6) . . . . ?
C30 C34 C60 F9 -175.1(3) . . . . ?
C29 C34 C60 F9 8.1(6) . . . . ?
C30 C34 C60 C44 3.8(6) . . . . ?
C29 C34 C60 C44 -172.9(4) . . . . ?
C69 C50 C61 C70 1.8(6) . . . . ?
C17 C50 C61 C70 -177.3(4) . . . . ?
C22 C43 C62 C84 1.0(7) . . . . ?
C81 C37 C63 C55 0.1(6) . . . . ?
Si2 C37 C63 C55 176.0(3) . . . . ?
C57 C55 C63 C37 0.5(6) . . . . ?
C55 C57 C64 C81 -1.4(7) . . . . ?
C40 C23 C66 C74 -2.4(7) . . . . ?
C46 C23 C66 C74 176.1(4) . . . . ?
C22 C48 C67 C84 0.2(7) . . . . ?
C77 C42 C69 C50 1.5(6) . . . . ?
C61 C50 C69 C42 -2.7(6) . . . . ?
C17 C50 C69 C42 176.3(4) . . . . ?
C50 C61 C70 C77 0.3(6) . . . . ?
C83 C65 C71 C51 0.5(7) . . . . ?
C73 C51 C71 C65 -0.8(6) . . . . ?
C38 C51 C71 C65 178.8(4) . . . . ?
C54 C49 C72 C56 -0.3(7) . . . . ?
C41 C56 C72 C49 0.0(7) . . . . ?
C71 C51 C73 C68 0.5(6) . . . . ?
C38 C51 C73 C68 -179.0(4) . . . . ?
C83 C68 C73 C51 0.1(7) . . . . ?
C23 C66 C74 C78 2.2(8) . . . . ?
C79 C47 C75 C59 -1.3(7) . . . . ?
C29 C59 C75 C47 -0.3(7) . . . . ?
C52 C36 C76 C86 -0.5(7) . . . . ?
C69 C42 C77 C70 0.7(7) . . . . ?
C61 C70 C77 C42 -1.6(7) . . . . ?
C40 C58 C78 C74 -0.1(7) . . . . ?
C66 C74 C78 C58 -1.0(8) . . . . ?
C29 C53 C79 C47 0.1(8) . . . . ?
C75 C47 C79 C53 1.4(8) . . . . ?
C63 C37 C81 C64 -1.3(7) . . . . ?
Si2 C37 C81 C64 -177.4(4) . . . . ?
C57 C64 C81 C37 2.0(8) . . . . ?
C52 C45 C82 C86 -0.6(7) . . . . ?
Si1 C45 C82 C86 -176.7(4) . . . . ?
C71 C65 C83 C68 0.0(8) . . . . ?
C73 C68 C83 C65 -0.3(7) . . . . ?
C43 C62 C84 C67 -1.5(7) . . . . ?
C48 C67 C84 C62 0.9(8) . . . . ?
C36 C76 C86 C82 0.7(8) . . . . ?
C45 C82 C86 C76 -0.1(8) . . . . ?
